data_4132364
loop_
_publ_author_name
'Holmbo, Stephen D.'
'Pronin, Sergey V.'

_publ_section_title
;
 A Concise Approach to Anthraquinone-Xanthone Heterodimers.
;
_journal_issue 15
_journal_name_full 'Journal of the American Chemical Society'
_journal_page_first 5065
_journal_page_last 5068
_journal_paper_doi 10.1021/jacs.8b03110
_journal_volume 140
_journal_year 2018
_chemical_formula_sum 'C31 H31 Br O7'
_chemical_formula_weight 595.47
_space_group_crystal_system triclinic
_space_group_IT_number 2
_space_group_name_Hall '-P 1'
_space_group_name_H-M_alt 'P -1'
_atom_sites_solution_hydrogens difmap
_atom_sites_solution_primary dual
_atom_sites_solution_secondary difmap
_audit_creation_method SHELXL-2014/7
_cell_angle_alpha 78.6657(11)
_cell_angle_beta 75.4327(10)
_cell_angle_gamma 75.5399(11)
_cell_formula_units_Z 2
_cell_length_a 10.3318(9)
_cell_length_b 10.4224(9)
_cell_length_c 13.6723(12)
_cell_measurement_reflns_used 9923
_cell_measurement_temperature 133(2)
_cell_measurement_theta_max 28.27
_cell_measurement_theta_min 2.32
_cell_volume 1365.7(2)
_computing_cell_refinement 'Bruker SAINT 8.34a, 2013'
_computing_data_collection 'Bruker APEX2 2014.11-0, 2014'
_computing_data_reduction 'Bruker SAINT 8.34a, 2013'
_computing_molecular_graphics 'Bruker SHELXTL'
_computing_publication_material 'Bruker SHELXTL'
_computing_structure_refinement 'SHELXL-2014/7 (Sheldrick, 2014)'
_computing_structure_solution 'Bruker SHELXTL 2014/4'
_diffrn_ambient_temperature 133(2)
_diffrn_measured_fraction_theta_full 0.998
_diffrn_measured_fraction_theta_max 0.950
_diffrn_measurement_device_type 'Bruker SMART APEX II CCD'
_diffrn_measurement_method '\f and \w scans'
_diffrn_radiation_type MoK\a
_diffrn_radiation_wavelength 0.71073
_diffrn_reflns_av_R_equivalents 0.0388
_diffrn_reflns_av_unetI/netI 0.0414
_diffrn_reflns_Laue_measured_fraction_full 0.998
_diffrn_reflns_Laue_measured_fraction_max 0.950
_diffrn_reflns_limit_h_max 13
_diffrn_reflns_limit_h_min -13
_diffrn_reflns_limit_k_max 13
_diffrn_reflns_limit_k_min -13
_diffrn_reflns_limit_l_max 17
_diffrn_reflns_limit_l_min -17
_diffrn_reflns_number 16445
_diffrn_reflns_point_group_measured_fraction_full 0.998
_diffrn_reflns_point_group_measured_fraction_max 0.950
_diffrn_reflns_theta_full 25.500
_diffrn_reflns_theta_max 28.324
_diffrn_reflns_theta_min 1.555
_diffrn_source 'fine-focus sealed tube'
_exptl_absorpt_coefficient_mu 1.553
_exptl_absorpt_correction_T_max 0.7457
_exptl_absorpt_correction_T_min 0.6087
_exptl_absorpt_correction_type multi-scan
_exptl_absorpt_process_details 'Bruker SADABS 2014/5'
_exptl_crystal_colour colorless
_exptl_crystal_density_diffrn 1.448
_exptl_crystal_density_meas ?
_exptl_crystal_density_method not_measured
_exptl_crystal_description irregular
_exptl_crystal_F_000 616
_exptl_crystal_size_max 0.474
_exptl_crystal_size_mid 0.331
_exptl_crystal_size_min 0.244
_refine_diff_density_max 0.559
_refine_diff_density_min -0.563
_refine_diff_density_rms 0.061
_refine_ls_extinction_method none
_refine_ls_goodness_of_fit_ref 1.045
_refine_ls_hydrogen_treatment refall
_refine_ls_matrix_type full
_refine_ls_number_parameters 476
_refine_ls_number_reflns 6453
_refine_ls_number_restraints 0
_refine_ls_restrained_S_all 1.045
_refine_ls_R_factor_all 0.0361
_refine_ls_R_factor_gt 0.0319
_refine_ls_shift/su_max 0.002
_refine_ls_shift/su_mean 0.000
_refine_ls_structure_factor_coef Fsqd
_refine_ls_weighting_details 'w=1/[\s^2^(Fo^2^)+(0.0430P)^2^+0.3912P] where P=(Fo^2^+2Fc^2^)/3'
_refine_ls_weighting_scheme calc
_refine_ls_wR_factor_gt 0.0840
_refine_ls_wR_factor_ref 0.0864
_reflns_Friedel_coverage 0.000
_reflns_number_gt 5815
_reflns_number_total 6453
_reflns_threshold_expression 'I > 2\s(I)'
_cod_data_source_file ja8b03110_si_002.cif
_cod_data_source_block svp6
_cod_depositor_comments
;
The following automatic conversions were performed:

data item '_exptl_crystal_density_meas' value 'not_measured' was
changed to '?' -- the value is perceived as not measured.

Automatic conversion script
Id: cif_fix_values 6909 2019-04-08 15:41:33Z antanas 
;
_cod_database_code 4132364
_shelx_shelxl_version_number 2014/7
_shelx_space_group_comment
; 
The symmetry employed for this shelxl refinement is uniquely defined 
by the following loop, which should always be used as a source of 
symmetry information in preference to the above space-group names. 
They are only intended as comments. 
;
_shelx_estimated_absorpt_t_min 0.526
_shelx_estimated_absorpt_t_max 0.703
_exptl_absorpt_special_details
; 
Reflections not merged 
16445 Corrected reflections written to file svp6s.hkl 
Estimated minimum and maximum transmission:  0.6087  0.7457 
The ratio (0.8163) of these values is more reliable than their absolute values 
Additional spherical absorption correction applied with mu*r =  0.2000 
Lambda/2 correction factor = 0.00150 
;

loop_
_space_group_symop_operation_xyz
'x, y, z'
'-x, -y, -z'

loop_
_atom_site_label
_atom_site_type_symbol
_atom_site_fract_x
_atom_site_fract_y
_atom_site_fract_z
_atom_site_U_iso_or_equiv
_atom_site_adp_type
_atom_site_occupancy
_atom_site_site_symmetry_order
_atom_site_calc_flag
Br1 Br 0.83706(2) 0.04501(2) 0.50098(2) 0.03441(7) Uani 1 1 d
O1 O 0.52869(11) 0.34324(11) 0.89359(9) 0.0222(2) Uani 1 1 d
O2 O 0.34420(12) 0.55188(11) 0.88684(9) 0.0241(2) Uani 1 1 d
O3 O 0.18339(12) 0.76096(11) 0.81375(9) 0.0243(2) Uani 1 1 d
O4 O -0.01038(12) 0.24753(12) 0.86475(9) 0.0237(2) Uani 1 1 d
O5 O 0.58164(11) 0.14454(12) 0.42471(8) 0.0258(2) Uani 1 1 d
O6 O 0.74974(11) 0.06084(10) 0.72729(8) 0.0203(2) Uani 1 1 d
O7 O -0.25313(11) 0.22325(11) 0.99420(9) 0.0215(2) Uani 1 1 d
C1 C 0.44624(15) 0.28246(14) 0.87751(11) 0.0170(3) Uani 1 1 d
C2 C 0.30791(15) 0.34296(14) 0.87344(11) 0.0169(3) Uani 1 1 d
C3 C 0.26271(15) 0.47912(15) 0.87256(11) 0.0180(3) Uani 1 1 d
C4 C 0.12646(15) 0.54786(15) 0.85548(11) 0.0181(3) Uani 1 1 d
C5 C 0.08614(16) 0.68778(15) 0.82882(11) 0.0204(3) Uani 1 1 d
C6 C -0.04784(17) 0.74510(16) 0.81901(12) 0.0232(3) Uani 1 1 d
C7 C -0.14343(16) 0.66560(17) 0.83551(11) 0.0242(3) Uani 1 1 d
C8 C -0.10273(16) 0.52716(17) 0.85748(12) 0.0225(3) Uani 1 1 d
C9 C 0.03075(15) 0.46783(15) 0.86640(11) 0.0188(3) Uani 1 1 d
C10 C 0.06986(15) 0.31693(15) 0.89660(11) 0.0180(3) Uani 1 1 d
C11 C 0.22035(14) 0.25649(14) 0.85570(11) 0.0158(3) Uani 1 1 d
C12 C 0.24989(14) 0.24673(14) 0.74062(11) 0.0155(3) Uani 1 1 d
C13 C 0.39774(14) 0.19169(13) 0.68968(11) 0.0148(3) Uani 1 1 d
C14 C 0.42095(15) 0.19106(14) 0.58431(11) 0.0166(3) Uani 1 1 d
C15 C 0.55019(15) 0.14867(14) 0.52678(11) 0.0182(3) Uani 1 1 d
C16 C 0.66008(15) 0.10596(15) 0.57625(12) 0.0196(3) Uani 1 1 d
C17 C 0.63969(15) 0.10585(13) 0.68025(11) 0.0165(3) Uani 1 1 d
C18 C 0.50852(14) 0.14678(13) 0.73881(11) 0.0147(3) Uani 1 1 d
C19 C 0.49313(15) 0.13995(14) 0.85394(11) 0.0164(3) Uani 1 1 d
C20 C 0.38655(16) 0.06044(15) 0.91180(11) 0.0190(3) Uani 1 1 d
C21 C 0.25657(16) 0.11634(15) 0.91300(11) 0.0193(3) Uani 1 1 d
C22 C 0.1455(2) 0.90314(17) 0.78702(15) 0.0290(4) Uani 1 1 d
C23 C -0.28968(19) 0.7296(2) 0.82995(16) 0.0344(4) Uani 1 1 d
C24 C 0.47260(18) 0.18938(18) 0.37127(13) 0.0255(3) Uani 1 1 d
C25 C 0.81813(17) 0.16554(18) 0.72603(15) 0.0271(3) Uani 1 1 d
C26 C 0.5979(3) 0.4647(2) 0.41589(19) 0.0513(6) Uani 1 1 d
C27 C 0.4652(3) 0.5185(2) 0.40698(19) 0.0514(6) Uani 1 1 d
C28 C 0.3671(3) 0.55345(19) 0.4912(2) 0.0504(6) Uani 1 1 d
C29 C 0.05653(19) 0.41994(19) 0.42401(14) 0.0308(4) Uani 1 1 d
C30 C 0.04163(18) 0.36327(19) 0.52586(14) 0.0296(4) Uani 1 1 d
C31 C -0.01523(18) 0.44303(19) 0.60177(13) 0.0290(4) Uani 1 1 d
H2 H 0.421(3) 0.494(3) 0.894(2) 0.052(7) Uiso 1 1 d
H4 H -0.083(3) 0.242(2) 0.9095(18) 0.038(6) Uiso 1 1 d
H6A H -0.069(2) 0.835(2) 0.8002(15) 0.023(5) Uiso 1 1 d
H7A H -0.264(3) 0.260(2) 1.039(2) 0.040(7) Uiso 1 1 d
H7B H -0.323(3) 0.264(2) 0.9651(18) 0.038(6) Uiso 1 1 d
H8A H -0.166(2) 0.469(2) 0.8695(16) 0.030(5) Uiso 1 1 d
H10A H 0.0535(19) 0.3029(17) 0.9709(15) 0.020(4) Uiso 1 1 d
H12A H 0.192(2) 0.1923(18) 0.7289(14) 0.022(4) Uiso 1 1 d
H12B H 0.2226(19) 0.3344(18) 0.7041(14) 0.018(4) Uiso 1 1 d
H14A H 0.3466(19) 0.2189(17) 0.5545(14) 0.018(4) Uiso 1 1 d
H19A H 0.5833(19) 0.1047(17) 0.8704(14) 0.018(4) Uiso 1 1 d
H20A H 0.418(2) -0.030(2) 0.9411(16) 0.027(5) Uiso 1 1 d
H21A H 0.186(2) 0.0719(18) 0.9449(14) 0.021(4) Uiso 1 1 d
H22A H 0.232(3) 0.932(2) 0.7802(19) 0.046(6) Uiso 1 1 d
H22B H 0.115(2) 0.924(2) 0.7255(17) 0.032(5) Uiso 1 1 d
H22C H 0.080(2) 0.937(2) 0.8404(16) 0.027(5) Uiso 1 1 d
H23A H -0.294(3) 0.809(3) 0.780(3) 0.083(10) Uiso 1 1 d
H23B H -0.327(3) 0.671(3) 0.817(2) 0.070(9) Uiso 1 1 d
H23C H -0.339(4) 0.757(3) 0.891(3) 0.091(11) Uiso 1 1 d
H24A H 0.517(2) 0.180(2) 0.3025(19) 0.043(6) Uiso 1 1 d
H24B H 0.407(2) 0.1306(19) 0.3946(15) 0.026(5) Uiso 1 1 d
H24C H 0.431(2) 0.283(2) 0.3780(16) 0.033(5) Uiso 1 1 d
H25A H 0.893(2) 0.126(2) 0.7600(17) 0.037(6) Uiso 1 1 d
H25B H 0.849(2) 0.207(2) 0.6567(19) 0.039(6) Uiso 1 1 d
H25C H 0.759(2) 0.237(2) 0.7611(17) 0.033(5) Uiso 1 1 d
H26 H 0.657(3) 0.441(3) 0.357(3) 0.082(10) Uiso 1 1 d
H27 H 0.436(3) 0.533(3) 0.343(2) 0.060(8) Uiso 1 1 d
H28 H 0.265(4) 0.584(3) 0.484(3) 0.083(10) Uiso 1 1 d
H29 H 0.091(2) 0.370(2) 0.3731(19) 0.040(6) Uiso 1 1 d
H30 H 0.074(2) 0.275(2) 0.5433(17) 0.035(6) Uiso 1 1 d
H31 H -0.026(2) 0.404(2) 0.6704(18) 0.039(6) Uiso 1 1 d

loop_
_atom_site_aniso_label
_atom_site_aniso_U_11
_atom_site_aniso_U_22
_atom_site_aniso_U_33
_atom_site_aniso_U_23
_atom_site_aniso_U_13
_atom_site_aniso_U_12
Br1 0.01624(10) 0.05772(13) 0.02670(10) -0.01914(8) -0.00506(7) 0.00753(7)
O1 0.0174(5) 0.0242(5) 0.0291(6) -0.0096(4) -0.0102(4) -0.0023(4)
O2 0.0202(6) 0.0207(5) 0.0364(6) -0.0112(5) -0.0133(5) -0.0007(4)
O3 0.0254(6) 0.0195(5) 0.0294(6) -0.0043(4) -0.0110(5) -0.0011(4)
O4 0.0159(5) 0.0347(6) 0.0239(6) -0.0086(5) -0.0025(5) -0.0101(5)
O5 0.0207(6) 0.0391(6) 0.0172(5) -0.0102(5) -0.0071(4) 0.0019(5)
O6 0.0164(5) 0.0220(5) 0.0240(5) -0.0038(4) -0.0115(4) 0.0010(4)
O7 0.0191(5) 0.0256(6) 0.0220(6) -0.0042(5) -0.0065(4) -0.0058(4)
C1 0.0172(7) 0.0205(7) 0.0142(6) -0.0020(5) -0.0060(5) -0.0035(5)
C2 0.0149(7) 0.0220(7) 0.0152(6) -0.0035(5) -0.0059(5) -0.0034(5)
C3 0.0163(7) 0.0234(7) 0.0157(6) -0.0063(5) -0.0053(5) -0.0023(5)
C4 0.0162(7) 0.0238(7) 0.0143(6) -0.0061(5) -0.0055(5) 0.0005(5)
C5 0.0222(8) 0.0256(7) 0.0142(6) -0.0073(6) -0.0059(6) -0.0012(6)
C6 0.0247(8) 0.0259(8) 0.0175(7) -0.0063(6) -0.0084(6) 0.0040(6)
C7 0.0185(7) 0.0362(9) 0.0151(7) -0.0059(6) -0.0062(6) 0.0039(6)
C8 0.0156(7) 0.0347(8) 0.0172(7) -0.0059(6) -0.0051(6) -0.0018(6)
C9 0.0162(7) 0.0271(7) 0.0127(6) -0.0059(5) -0.0036(5) -0.0009(6)
C10 0.0139(7) 0.0264(7) 0.0149(7) -0.0043(6) -0.0029(5) -0.0053(5)
C11 0.0139(6) 0.0201(7) 0.0142(6) -0.0020(5) -0.0048(5) -0.0040(5)
C12 0.0132(6) 0.0181(6) 0.0158(6) -0.0019(5) -0.0053(5) -0.0029(5)
C13 0.0154(7) 0.0139(6) 0.0163(6) -0.0020(5) -0.0057(5) -0.0029(5)
C14 0.0155(7) 0.0184(6) 0.0173(7) -0.0026(5) -0.0074(5) -0.0022(5)
C15 0.0184(7) 0.0206(7) 0.0162(7) -0.0052(5) -0.0056(5) -0.0012(5)
C16 0.0132(7) 0.0226(7) 0.0218(7) -0.0077(6) -0.0029(6) 0.0009(5)
C17 0.0158(7) 0.0146(6) 0.0204(7) -0.0032(5) -0.0087(5) -0.0003(5)
C18 0.0167(7) 0.0135(6) 0.0152(6) -0.0018(5) -0.0066(5) -0.0029(5)
C19 0.0154(7) 0.0185(6) 0.0161(6) -0.0010(5) -0.0076(5) -0.0017(5)
C20 0.0238(7) 0.0187(7) 0.0154(7) 0.0022(5) -0.0085(6) -0.0054(6)
C21 0.0221(7) 0.0232(7) 0.0143(6) 0.0002(5) -0.0052(6) -0.0089(6)
C22 0.0354(10) 0.0213(8) 0.0309(9) -0.0052(7) -0.0127(8) 0.0000(7)
C23 0.0201(8) 0.0452(11) 0.0350(10) -0.0047(9) -0.0125(7) 0.0045(8)
C24 0.0258(8) 0.0329(9) 0.0192(7) -0.0074(6) -0.0103(6) -0.0006(7)
C25 0.0185(8) 0.0326(9) 0.0343(9) -0.0086(7) -0.0104(7) -0.0054(7)
C26 0.0691(17) 0.0285(10) 0.0482(13) -0.0018(9) 0.0112(12) -0.0224(10)
C27 0.093(2) 0.0291(10) 0.0452(12) 0.0122(9) -0.0362(13) -0.0290(11)
C28 0.0438(12) 0.0257(9) 0.0837(19) 0.0107(10) -0.0249(12) -0.0140(8)
C29 0.0289(9) 0.0419(10) 0.0223(8) -0.0121(7) -0.0029(7) -0.0052(7)
C30 0.0272(9) 0.0311(9) 0.0295(9) -0.0021(7) -0.0070(7) -0.0051(7)
C31 0.0268(9) 0.0429(10) 0.0183(7) -0.0006(7) -0.0067(6) -0.0102(7)

loop_
_atom_type_symbol
_atom_type_description
_atom_type_scat_dispersion_real
_atom_type_scat_dispersion_imag
_atom_type_scat_source
C C 0.0033 0.0016 'International Tables Vol C Tables 4.2.6.8 and 6.1.1.4'
H H 0.0000 0.0000 'International Tables Vol C Tables 4.2.6.8 and 6.1.1.4'
O O 0.0106 0.0060 'International Tables Vol C Tables 4.2.6.8 and 6.1.1.4'
Br Br -0.2901 2.4595 'International Tables Vol C Tables 4.2.6.8 and 6.1.1.4'

loop_
_geom_angle_atom_site_label_1
_geom_angle_atom_site_label_2
_geom_angle_atom_site_label_3
_geom_angle
_geom_angle_site_symmetry_1
_geom_angle_site_symmetry_3
C3 O2 H2 104.9(16) . .
C5 O3 C22 118.25(13) . .
C10 O4 H4 110.7(16) . .
C15 O5 C24 117.57(12) . .
C17 O6 C25 112.40(11) . .
H7A O7 H7B 104(2) . .
O1 C1 C2 123.60(13) . .
O1 C1 C19 121.00(13) . .
C2 C1 C19 115.28(12) . .
C3 C2 C1 119.93(13) . .
C3 C2 C11 121.93(13) . .
C1 C2 C11 117.60(12) . .
O2 C3 C2 119.94(13) . .
O2 C3 C4 118.38(13) . .
C2 C3 C4 121.67(13) . .
C9 C4 C5 118.65(13) . .
C9 C4 C3 117.12(13) . .
C5 C4 C3 124.23(14) . .
O3 C5 C6 122.85(14) . .
O3 C5 C4 116.95(13) . .
C6 C5 C4 120.20(14) . .
C7 C6 C5 120.52(15) . .
C7 C6 H6A 122.0(12) . .
C5 C6 H6A 117.4(12) . .
C6 C7 C8 119.47(14) . .
C6 C7 C23 119.93(16) . .
C8 C7 C23 120.60(16) . .
C9 C8 C7 120.90(15) . .
C9 C8 H8A 117.3(12) . .
C7 C8 H8A 121.7(12) . .
C8 C9 C4 120.10(14) . .
C8 C9 C10 119.58(14) . .
C4 C9 C10 120.13(13) . .
O4 C10 C9 112.38(12) . .
O4 C10 C11 107.75(12) . .
C9 C10 C11 113.81(12) . .
O4 C10 H10A 109.5(10) . .
C9 C10 H10A 105.4(10) . .
C11 C10 H10A 107.9(11) . .
C2 C11 C21 109.36(11) . .
C2 C11 C10 108.88(12) . .
C21 C11 C10 108.95(12) . .
C2 C11 C12 109.34(11) . .
C21 C11 C12 108.43(12) . .
C10 C11 C12 111.84(11) . .
C13 C12 C11 117.01(11) . .
C13 C12 H12A 108.2(11) . .
C11 C12 H12A 109.4(11) . .
C13 C12 H12B 107.0(11) . .
C11 C12 H12B 109.0(11) . .
H12A C12 H12B 105.6(15) . .
C14 C13 C18 119.26(13) . .
C14 C13 C12 115.01(12) . .
C18 C13 C12 125.70(13) . .
C15 C14 C13 121.87(13) . .
C15 C14 H14A 120.7(12) . .
C13 C14 H14A 117.5(12) . .
O5 C15 C14 125.70(13) . .
O5 C15 C16 115.92(13) . .
C14 C15 C16 118.37(13) . .
C17 C16 C15 120.79(14) . .
C17 C16 Br1 119.56(11) . .
C15 C16 Br1 119.64(11) . .
O6 C17 C16 119.48(13) . .
O6 C17 C18 119.63(13) . .
C16 C17 C18 120.85(13) . .
C17 C18 C13 118.82(13) . .
C17 C18 C19 117.96(12) . .
C13 C18 C19 123.22(13) . .
C20 C19 C1 109.33(12) . .
C20 C19 C18 110.14(11) . .
C1 C19 C18 107.01(11) . .
C20 C19 H19A 114.2(10) . .
C1 C19 H19A 107.4(10) . .
C18 C19 H19A 108.4(11) . .
C21 C20 C19 118.17(13) . .
C21 C20 H20A 124.1(12) . .
C19 C20 H20A 117.6(12) . .
C20 C21 C11 119.02(13) . .
C20 C21 H21A 122.8(11) . .
C11 C21 H21A 118.1(11) . .
O3 C22 H22A 102.4(14) . .
O3 C22 H22B 110.4(13) . .
H22A C22 H22B 111.9(19) . .
O3 C22 H22C 108.5(12) . .
H22A C22 H22C 110.5(19) . .
H22B C22 H22C 112.6(19) . .
C7 C23 H23A 111(2) . .
C7 C23 H23B 109(2) . .
H23A C23 H23B 112(3) . .
C7 C23 H23C 111(2) . .
H23A C23 H23C 106(3) . .
H23B C23 H23C 108(3) . .
O5 C24 H24A 103.7(15) . .
O5 C24 H24B 110.6(12) . .
H24A C24 H24B 108.4(18) . .
O5 C24 H24C 109.6(13) . .
H24A C24 H24C 110.9(19) . .
H24B C24 H24C 113.3(17) . .
O6 C25 H25A 106.9(13) . .
O6 C25 H25B 111.1(13) . .
H25A C25 H25B 112.0(19) . .
O6 C25 H25C 112.6(12) . .
H25A C25 H25C 108.6(18) . .
H25B C25 H25C 105.5(18) . .
C27 C26 C28 120.1(2) . 2_666
C27 C26 H26 115(2) . .
C28 C26 H26 125(2) 2_666 .
C28 C27 C26 120.0(2) . .
C28 C27 H27 117.1(17) . .
C26 C27 H27 122.9(17) . .
C27 C28 C26 119.9(2) . 2_666
C27 C28 H28 118.4(19) . .
C26 C28 H28 121.4(19) 2_666 .
C31 C29 C30 120.12(17) 2_566 .
C31 C29 H29 117.9(15) 2_566 .
C30 C29 H29 121.9(15) . .
C31 C30 C29 120.12(17) . .
C31 C30 H30 119.1(14) . .
C29 C30 H30 120.6(14) . .
C30 C31 C29 119.77(16) . 2_566
C30 C31 H31 119.5(14) . .
C29 C31 H31 120.7(14) 2_566 .

loop_
_geom_bond_atom_site_label_1
_geom_bond_atom_site_label_2
_geom_bond_distance
_geom_bond_site_symmetry_2
Br1 C16 1.8805(15) .
O1 C1 1.2624(17) .
O2 C3 1.3348(18) .
O2 H2 0.89(3) .
O3 C5 1.3602(19) .
O3 C22 1.433(2) .
O4 C10 1.4160(17) .
O4 H4 0.85(2) .
O5 C15 1.3578(18) .
O5 C24 1.4277(18) .
O6 C17 1.3819(16) .
O6 C25 1.4359(19) .
O7 H7A 0.76(3) .
O7 H7B 0.88(3) .
C1 C2 1.421(2) .
C1 C19 1.515(2) .
C2 C3 1.377(2) .
C2 C11 1.5143(19) .
C3 C4 1.465(2) .
C4 C9 1.409(2) .
C4 C5 1.413(2) .
C5 C6 1.393(2) .
C6 C7 1.391(2) .
C6 H6A 0.91(2) .
C7 C8 1.393(2) .
C7 C23 1.506(2) .
C8 C9 1.389(2) .
C8 H8A 0.96(2) .
C9 C10 1.523(2) .
C10 C11 1.529(2) .
C10 H10A 0.974(19) .
C11 C21 1.521(2) .
C11 C12 1.5443(19) .
C12 C13 1.527(2) .
C12 H12A 0.976(19) .
C12 H12B 0.962(18) .
C13 C14 1.401(2) .
C13 C18 1.4056(19) .
C14 C15 1.382(2) .
C14 H14A 0.916(19) .
C15 C16 1.400(2) .
C16 C17 1.384(2) .
C17 C18 1.400(2) .
C18 C19 1.5310(19) .
C19 C20 1.512(2) .
C19 H19A 0.977(19) .
C20 C21 1.321(2) .
C20 H20A 0.96(2) .
C21 H21A 0.933(19) .
C22 H22A 0.99(3) .
C22 H22B 0.94(2) .
C22 H22C 0.92(2) .
C23 H23A 0.96(3) .
C23 H23B 0.87(3) .
C23 H23C 0.92(4) .
C24 H24A 0.95(3) .
C24 H24B 0.98(2) .
C24 H24C 0.97(2) .
C25 H25A 0.96(2) .
C25 H25B 0.97(2) .
C25 H25C 0.96(2) .
C26 C27 1.372(4) .
C26 C28 1.372(4) 2_666
C26 H26 0.91(3) .
C27 C28 1.371(4) .
C27 H27 0.96(3) .
C28 C26 1.372(4) 2_666
C28 H28 1.04(4) .
C29 C31 1.385(3) 2_566
C29 C30 1.388(3) .
C29 H29 0.90(2) .
C30 C31 1.379(3) .
C30 H30 0.90(2) .
C31 C29 1.385(3) 2_566
C31 H31 0.94(2) .

loop_
_geom_hbond_atom_site_label_D
_geom_hbond_atom_site_label_H
_geom_hbond_atom_site_label_A
_geom_hbond_distance_DH
_geom_hbond_distance_HA
_geom_hbond_distance_DA
_geom_hbond_angle_DHA
_geom_hbond_site_symmetry_A
O2 H2 O1 0.89(3) 1.68(3) 2.5119(16) 155(2) .
O4 H4 O7 0.85(2) 1.88(3) 2.7194(16) 172(2) .
O7 H7A O2 0.76(3) 2.26(3) 2.9413(17) 151(2) 2_567
O7 H7A O3 0.76(3) 2.32(3) 2.9364(17) 140(2) 2_567
O7 H7B O1 0.88(3) 1.95(3) 2.8307(16) 176(2) 1_455
C19 H19A O6 0.977(19) 2.294(18) 2.8049(18) 111.6(13) .
C25 H25A O4 0.96(2) 2.59(2) 3.2482(19) 125.5(16) 1_655

loop_
_geom_torsion_atom_site_label_1
_geom_torsion_atom_site_label_2
_geom_torsion_atom_site_label_3
_geom_torsion_atom_site_label_4
_geom_torsion
_geom_torsion_site_symmetry_1
_geom_torsion_site_symmetry_4
O1 C1 C2 C3 9.4(2) . .
C19 C1 C2 C3 -166.60(13) . .
O1 C1 C2 C11 -178.73(13) . .
C19 C1 C2 C11 5.23(18) . .
C1 C2 C3 O2 -7.4(2) . .
C11 C2 C3 O2 -178.86(13) . .
C1 C2 C3 C4 172.17(13) . .
C11 C2 C3 C4 0.7(2) . .
O2 C3 C4 C9 -164.33(13) . .
C2 C3 C4 C9 16.1(2) . .
O2 C3 C4 C5 15.8(2) . .
C2 C3 C4 C5 -163.73(14) . .
C22 O3 C5 C6 0.2(2) . .
C22 O3 C5 C4 -179.76(14) . .
C9 C4 C5 O3 -176.65(13) . .
C3 C4 C5 O3 3.2(2) . .
C9 C4 C5 C6 3.3(2) . .
C3 C4 C5 C6 -176.83(14) . .
O3 C5 C6 C7 -179.86(14) . .
C4 C5 C6 C7 0.1(2) . .
C5 C6 C7 C8 -2.9(2) . .
C5 C6 C7 C23 176.85(15) . .
C6 C7 C8 C9 2.1(2) . .
C23 C7 C8 C9 -177.63(15) . .
C7 C8 C9 C4 1.4(2) . .
C7 C8 C9 C10 176.43(13) . .
C5 C4 C9 C8 -4.1(2) . .
C3 C4 C9 C8 176.04(13) . .
C5 C4 C9 C10 -179.09(13) . .
C3 C4 C9 C10 1.1(2) . .
C8 C9 C10 O4 29.17(19) . .
C4 C9 C10 O4 -155.83(13) . .
C8 C9 C10 C11 152.00(13) . .
C4 C9 C10 C11 -33.00(18) . .
C3 C2 C11 C21 -150.40(14) . .
C1 C2 C11 C21 37.93(17) . .
C3 C2 C11 C10 -31.46(18) . .
C1 C2 C11 C10 156.88(12) . .
C3 C2 C11 C12 91.00(16) . .
C1 C2 C11 C12 -80.66(15) . .
O4 C10 C11 C2 170.78(11) . .
C9 C10 C11 C2 45.45(15) . .
O4 C10 C11 C21 -70.03(14) . .
C9 C10 C11 C21 164.64(11) . .
O4 C10 C11 C12 49.83(15) . .
C9 C10 C11 C12 -75.50(15) . .
C2 C11 C12 C13 57.58(15) . .
C21 C11 C12 C13 -61.59(15) . .
C10 C11 C12 C13 178.25(11) . .
C11 C12 C13 C14 -176.87(12) . .
C11 C12 C13 C18 1.3(2) . .
C18 C13 C14 C15 -0.6(2) . .
C12 C13 C14 C15 177.70(13) . .
C24 O5 C15 C14 0.9(2) . .
C24 O5 C15 C16 -179.00(14) . .
C13 C14 C15 O5 179.85(13) . .
C13 C14 C15 C16 -0.3(2) . .
O5 C15 C16 C17 -179.93(13) . .
C14 C15 C16 C17 0.2(2) . .
O5 C15 C16 Br1 -1.06(19) . .
C14 C15 C16 Br1 179.05(11) . .
C25 O6 C17 C16 88.34(16) . .
C25 O6 C17 C18 -93.65(16) . .
C15 C16 C17 O6 178.82(13) . .
Br1 C16 C17 O6 -0.05(18) . .
C15 C16 C17 C18 0.8(2) . .
Br1 C16 C17 C18 -178.04(10) . .
O6 C17 C18 C13 -179.71(12) . .
C16 C17 C18 C13 -1.7(2) . .
O6 C17 C18 C19 0.17(19) . .
C16 C17 C18 C19 178.16(13) . .
C14 C13 C18 C17 1.61(19) . .
C12 C13 C18 C17 -176.53(12) . .
C14 C13 C18 C19 -178.26(12) . .
C12 C13 C18 C19 3.6(2) . .
O1 C1 C19 C20 137.77(14) . .
C2 C1 C19 C20 -46.08(16) . .
O1 C1 C19 C18 -102.97(15) . .
C2 C1 C19 C18 73.18(15) . .
C17 C18 C19 C20 -126.28(13) . .
C13 C18 C19 C20 53.59(17) . .
C17 C18 C19 C1 114.98(13) . .
C13 C18 C19 C1 -65.15(16) . .
C1 C19 C20 C21 44.07(18) . .
C18 C19 C20 C21 -73.24(17) . .
C19 C20 C21 C11 0.6(2) . .
C2 C11 C21 C20 -42.03(18) . .
C10 C11 C21 C20 -160.93(13) . .
C12 C11 C21 C20 77.13(16) . .
C28 C26 C27 C28 -0.5(3) 2_666 .
C26 C27 C28 C26 0.5(3) . 2_666
C31 C29 C30 C31 0.5(3) 2_566 .
C29 C30 C31 C29 -0.5(3) . 2_566
